data_2214472
loop_
_publ_author_name
'Xu, Cun-Jin '
'Li, Bo-Geng '
'Wan, Jin-Tao '
'Bu, Zhi-Yang'

_publ_section_title
;
 2-[(8-Hydroxyquinolin-5-yl)methoxy]ethyl acrylate
;
_journal_coeditor_code ZL2035
_journal_issue 7
_journal_name_full 'Acta Crystallographica Section E'
_journal_page_first o3244
_journal_page_last o3244
_journal_paper_doi 10.1107/S1600536807028644
_journal_volume 63
_journal_year 2007
_chemical_formula_iupac 'C15 H15 N O4'
_chemical_formula_moiety 'C15 H15 N O4'
_chemical_formula_sum 'C15 H15 N O4'
_chemical_formula_weight 273.29
_chemical_name_systematic
;
2-[(8-Hydroxyquinolin-5-yl)methoxy]ethyl acrylate
;
_space_group_IT_number 2
_symmetry_cell_setting triclinic
_symmetry_space_group_name_Hall '-P 1'
_symmetry_space_group_name_H-M 'P -1'
_cell_angle_alpha 84.100(3)
_cell_angle_beta 83.393(2)
_cell_angle_gamma 87.628(3)
_cell_formula_units_Z 2
_cell_length_a 4.5271(4)
_cell_length_b 12.1573(13)
_cell_length_c 12.6900(11)
_cell_measurement_reflns_used 3680
_cell_measurement_temperature 296.0(10)
_cell_measurement_theta_max 27.5
_cell_measurement_theta_min 3.3
_cell_volume 689.80(11)
_computing_cell_refinement PROCESS-AUTO
_computing_data_collection 'PROCESS-AUTO (Rigaku, 1998)'
_computing_data_reduction 'CrystalStructure (Rigaku/MSC, 2004)'
_computing_molecular_graphics 'ORTEP-3 for Windows (Farrugia, 1997)'
_computing_publication_material CrystalStructure
_computing_structure_refinement 'CRYSTALS (Watkin <i>et al.</i>,  1996)'
_computing_structure_solution 'SIR97 (Altomare <i>et al.</i>,  1999)'
_diffrn_detector_area_resol_mean 10.00
_diffrn_measured_fraction_theta_full 0.991
_diffrn_measured_fraction_theta_max 0.991
_diffrn_measurement_device_type 'Rigaku R-AXIS RAPID'
_diffrn_measurement_method \w
_diffrn_radiation_type 'Mo K\a'
_diffrn_radiation_wavelength 0.71075
_diffrn_reflns_av_R_equivalents 0.031
_diffrn_reflns_limit_h_max 5
_diffrn_reflns_limit_h_min -5
_diffrn_reflns_limit_k_max 15
_diffrn_reflns_limit_k_min -15
_diffrn_reflns_limit_l_max 16
_diffrn_reflns_limit_l_min -16
_diffrn_reflns_number 6815
_diffrn_reflns_theta_full 27.47
_diffrn_reflns_theta_max 27.47
_exptl_absorpt_coefficient_mu 0.096
_exptl_absorpt_correction_T_max 0.990
_exptl_absorpt_correction_T_min 0.875
_exptl_absorpt_correction_type multi-scan
_exptl_absorpt_process_details '(ABSCOR; Higashi, 1995)'
_exptl_crystal_colour colorless
_exptl_crystal_density_diffrn 1.316
_exptl_crystal_density_method 'not measured'
_exptl_crystal_description platelet
_exptl_crystal_F_000 288.00
_exptl_crystal_size_max 0.50
_exptl_crystal_size_mid 0.50
_exptl_crystal_size_min 0.10
_refine_diff_density_max 0.34
_refine_diff_density_min -0.34
_refine_ls_extinction_coef 17E1(4)
_refine_ls_extinction_method 'Larson (1970)'
_refine_ls_goodness_of_fit_ref 1.001
_refine_ls_hydrogen_treatment constr
_refine_ls_number_parameters 182
_refine_ls_number_reflns 3113
_refine_ls_number_restraints 0
_refine_ls_R_factor_gt 0.0509
_refine_ls_shift/su_max 0.0000
_refine_ls_structure_factor_coef Fsqd
_refine_ls_weighting_details 'w = 1/[0.0030Fo^2^ + 1.0000\s(Fo^2^)]/(4Fo^2^)'
_refine_ls_weighting_scheme calc
_refine_ls_wR_factor_ref 0.2201
_reflns_number_gt 1338
_reflns_number_total 3113
_reflns_threshold_expression F^2^>2\s(F^2^)
_cod_data_source_file zl2035.cif
_cod_data_source_block I
_cod_database_code 2214472

loop_
_symmetry_equiv_pos_site_id
_symmetry_equiv_pos_as_xyz
1 +x,+y,+z
2 -x,-y,-z

loop_
_atom_site_type_symbol
_atom_site_label
_atom_site_fract_x
_atom_site_fract_y
_atom_site_fract_z
_atom_site_U_iso_or_equiv
_atom_site_adp_type
_atom_site_calc_flag
_atom_site_refinement_flags
_atom_site_occupancy
O O1 0.0891(4) 0.61703(16) 0.10402(14) 0.0755(6) Uani d . 1.00
O O2 0.6541(4) 0.29041(17) 0.45276(13) 0.0667(5) Uani d . 1.00
O O3 0.4968(4) 0.15686(16) 0.64974(14) 0.0701(6) Uani d . 1.00
O O4 0.2977(6) -0.0087(2) 0.6857(2) 0.1069(9) Uani d . 1.00
N N1 0.2448(5) 0.40141(19) 0.07426(16) 0.0623(7) Uani d . 1.00
C C1 0.5221(5) 0.3869(2) 0.2303(2) 0.0587(8) Uani d . 1.00
C C2 0.5964(6) 0.2754(2) 0.2145(2) 0.0668(9) Uani d . 1.00
C C3 0.4928(7) 0.2319(2) 0.1307(2) 0.0754(10) Uani d . 1.00
C C4 0.3236(7) 0.2973(2) 0.0635(2) 0.0711(9) Uani d . 1.00
C C5 0.3467(5) 0.4457(2) 0.1581(2) 0.0556(7) Uani d . 1.00
C C6 0.2578(6) 0.5583(2) 0.1708(2) 0.0622(8) Uani d . 1.00
C C7 0.3515(7) 0.6063(2) 0.2540(2) 0.0715(9) Uani d . 1.00
C C8 0.5241(7) 0.5477(2) 0.3246(2) 0.0733(10) Uani d . 1.00
C C9 0.6153(5) 0.4395(2) 0.3164(2) 0.0629(8) Uani d . 1.00
C C10 0.8091(6) 0.3802(2) 0.3917(2) 0.0781(10) Uani d . 1.00
C C11 0.8451(7) 0.2132(2) 0.5016(2) 0.0773(10) Uani d . 1.00
C C12 0.6695(7) 0.1196(2) 0.5567(2) 0.0748(9) Uani d . 1.00
C C13 0.3217(7) 0.0839(2) 0.7083(2) 0.0726(9) Uani d . 1.00
C C14 0.1599(8) 0.1311(3) 0.8001(2) 0.0835(11) Uani d . 1.00
C C15 -0.0322(9) 0.0750(4) 0.8663(3) 0.1161(16) Uani d . 1.00
H H1 0.0782 0.5787 0.0546 0.092 Uiso c R 1.00
H H2 0.7126 0.2325 0.2599 0.080 Uiso c R 1.00
H H3 0.5366 0.1585 0.1191 0.091 Uiso c R 1.00
H H4 0.2607 0.2656 0.0066 0.085 Uiso c R 1.00
H H7 0.2976 0.6797 0.2629 0.086 Uiso c R 1.00
H H8 0.5813 0.5831 0.3803 0.088 Uiso c R 1.00
H H14 0.1953 0.2035 0.8116 0.100 Uiso c R 1.00
H H101 0.9864 0.3516 0.3519 0.094 Uiso c R 1.00
H H102 0.8654 0.4312 0.4394 0.094 Uiso c R 1.00
H H111 0.9436 0.2478 0.5530 0.093 Uiso c R 1.00
H H112 0.9930 0.1862 0.4480 0.093 Uiso c R 1.00
H H121 0.5378 0.0951 0.5092 0.090 Uiso c R 1.00
H H122 0.8026 0.0588 0.5779 0.090 Uiso c R 1.00
H H151 -0.0699 0.0025 0.8558 0.139 Uiso c R 1.00
H H152 -0.1319 0.1073 0.9241 0.139 Uiso c R 1.00

loop_
_atom_site_aniso_label
_atom_site_aniso_U_11
_atom_site_aniso_U_22
_atom_site_aniso_U_33
_atom_site_aniso_U_12
_atom_site_aniso_U_13
_atom_site_aniso_U_23
O1 0.0986(16) 0.0577(13) 0.0719(12) 0.0074(11) -0.0178(11) -0.0098(10)
O2 0.0603(11) 0.0763(13) 0.0623(10) -0.0031(10) -0.0095(8) 0.0019(9)
O3 0.0928(14) 0.0586(12) 0.0611(10) -0.0028(11) -0.0145(10) -0.0095(9)
O4 0.145(2) 0.0593(15) 0.1153(19) -0.0103(15) -0.0043(16) -0.0140(13)
N1 0.0747(15) 0.0571(15) 0.0546(12) -0.0037(12) -0.0009(11) -0.0095(10)
C1 0.0571(15) 0.0613(18) 0.0553(14) -0.0103(13) 0.0039(12) -0.0030(12)
C2 0.0669(17) 0.070(2) 0.0606(16) 0.0044(15) -0.0003(13) -0.0017(14)
C3 0.096(2) 0.0566(19) 0.0709(18) 0.0075(16) 0.0014(17) -0.0076(15)
C4 0.091(2) 0.0592(19) 0.0640(16) 0.0028(16) -0.0084(15) -0.0127(14)
C5 0.0545(15) 0.0578(17) 0.0531(13) -0.0072(12) 0.0007(12) -0.0033(12)
C6 0.0695(18) 0.0549(18) 0.0604(15) -0.0061(14) 0.0000(13) -0.0036(13)
C7 0.085(2) 0.0590(19) 0.0722(17) -0.0080(16) -0.0098(16) -0.0104(15)
C8 0.079(2) 0.077(2) 0.0666(18) -0.0217(17) -0.0076(15) -0.0132(15)
C9 0.0529(15) 0.075(2) 0.0591(15) -0.0137(14) -0.0018(12) -0.0004(14)
C10 0.0662(18) 0.097(2) 0.0704(18) -0.0230(17) -0.0071(14) 0.0041(17)
C11 0.073(2) 0.086(2) 0.0723(18) 0.0129(18) -0.0169(15) -0.0052(16)
C12 0.094(2) 0.068(2) 0.0656(16) 0.0164(17) -0.0193(15) -0.0139(14)
C13 0.088(2) 0.062(2) 0.0701(17) 0.0063(16) -0.0251(15) -0.0031(15)
C14 0.096(2) 0.083(2) 0.0724(19) 0.0083(19) -0.0202(18) -0.0018(17)
C15 0.110(3) 0.134(3) 0.099(2) 0.003(2) -0.006(2) 0.003(2)

loop_
_atom_type_symbol
_atom_type_description
_atom_type_scat_dispersion_real
_atom_type_scat_dispersion_imag
_atom_type_scat_source
C C 0.003 0.002
;
International Tables for Crystallography
(1992, Vol. C, Tables 4.2.6.8 and 6.1.1.4)
;
H H 0.000 0.000
;
International Tables for Crystallography
(1992, Vol. C, Table 6.1.1.4)
;
O O 0.011 0.006
;
International Tables for Crystallography
(1992, Vol. C, Tables 4.2.6.8 and 6.1.1.4)
;
N N 0.006 0.003
;
International Tables for Crystallography
(1992, Vol. C, Tables 4.2.6.8 and 6.1.1.4)
;

loop_
_geom_angle_atom_site_label_1
_geom_angle_atom_site_label_2
_geom_angle_atom_site_label_3
_geom_angle
C10 O2 C11 112.6(2)
C12 O3 C13 116.8(2)
C4 N1 C5 115.8(2)
C2 C1 C5 117.1(2)
C2 C1 C9 122.6(2)
C5 C1 C9 120.3(2)
C1 C2 C3 118.3(2)
C2 C3 C4 120.0(2)
N1 C4 C3 124.7(2)
N1 C5 C1 124.1(2)
N1 C5 C6 115.9(2)
C1 C5 C6 120.0(2)
O1 C6 C5 121.9(2)
O1 C6 C7 119.8(2)
C5 C6 C7 118.3(2)
C6 C7 C8 121.2(2)
C7 C8 C9 123.0(3)
C1 C9 C8 117.2(2)
C1 C9 C10 121.3(2)
C8 C9 C10 121.5(2)
O2 C10 C9 110.1(2)
O2 C11 C12 109.1(2)
O3 C12 C11 108.4(2)
O3 C13 O4 123.1(2)
O3 C13 C14 111.7(2)
O4 C13 C14 125.2(3)
C13 C14 C15 121.9(3)
C6 O1 H1 106.0
C1 C2 H2 120.8
C3 C2 H2 120.8
C2 C3 H3 120.0
C4 C3 H3 120.0
N1 C4 H4 117.7
C3 C4 H4 117.7
C6 C7 H7 119.4
C8 C7 H7 119.4
C7 C8 H8 118.5
C9 C8 H8 118.5
O2 C10 H101 109.3
O2 C10 H102 109.3
C9 C10 H101 109.3
C9 C10 H102 109.3
H101 C10 H102 109.5
O2 C11 H111 109.6
O2 C11 H112 109.6
C12 C11 H111 109.6
C12 C11 H112 109.6
H111 C11 H112 109.5
O3 C12 H121 109.7
O3 C12 H122 109.7
C11 C12 H121 109.7
C11 C12 H122 109.7
H121 C12 H122 109.5
C13 C14 H14 119.0
C15 C14 H14 119.0
C14 C15 H151 120.0
C14 C15 H152 120.0
H151 C15 H152 120.0

loop_
_geom_bond_atom_site_label_1
_geom_bond_atom_site_label_2
_geom_bond_distance
O1 C6 1.338(3)
O2 C10 1.432(3)
O2 C11 1.396(3)
O3 C12 1.442(3)
O3 C13 1.325(3)
O4 C13 1.202(4)
N1 C4 1.317(3)
N1 C5 1.373(3)
C1 C2 1.412(4)
C1 C5 1.403(3)
C1 C9 1.432(4)
C2 C3 1.372(4)
C3 C4 1.381(4)
C5 C6 1.431(4)
C6 C7 1.373(4)
C7 C8 1.380(4)
C8 C9 1.374(4)
C9 C10 1.483(4)
C11 C12 1.483(4)
C13 C14 1.459(4)
C14 C15 1.301(5)
O1 H1 0.826
C2 H2 0.930
C3 H3 0.930
C4 H4 0.930
C7 H7 0.930
C8 H8 0.930
C10 H101 0.970
C10 H102 0.970
C11 H111 0.970
C11 H112 0.970
C12 H121 0.970
C12 H122 0.970
C14 H14 0.930
C15 H151 0.930
C15 H152 0.930

loop_
_geom_hbond_atom_site_label_D
_geom_hbond_atom_site_label_H
_geom_hbond_atom_site_label_A
_geom_hbond_site_symmetry_A
_geom_hbond_distance_DH
_geom_hbond_distance_HA
_geom_hbond_distance_DA
_geom_hbond_angle_DHA
_geom_hbond_publ_flag
O1 H1 N1 . 0.826 2.252 2.739(3) 118.0 y
O1 H1 N1 2_565 0.826 2.304 2.894(3) 128.7 y

loop_
_geom_torsion_atom_site_label_1
_geom_torsion_atom_site_label_2
_geom_torsion_atom_site_label_3
_geom_torsion_atom_site_label_4
_geom_torsion
C10 O2 C11 C12 -176.1(2)
C11 O2 C10 C9 162.6(2)
C12 O3 C13 O4 -1.7(4)
C12 O3 C13 C14 179.8(2)
C13 O3 C12 C11 179.1(2)
C4 N1 C5 C1 -0.5(3)
C4 N1 C5 C6 -179.1(2)
C5 N1 C4 C3 1.1(4)
C2 C1 C5 N1 0.0(3)
C2 C1 C5 C6 178.6(2)
C5 C1 C2 C3 -0.2(3)
C2 C1 C9 C8 -178.7(2)
C2 C1 C9 C10 2.9(3)
C9 C1 C2 C3 179.0(2)
C5 C1 C9 C8 0.4(3)
C5 C1 C9 C10 -178.0(2)
C9 C1 C5 N1 -179.2(2)
C9 C1 C5 C6 -0.6(3)
C1 C2 C3 C4 0.8(4)
C2 C3 C4 N1 -1.3(4)
N1 C5 C6 O1 -0.9(3)
N1 C5 C6 C7 179.5(2)
C1 C5 C6 O1 -179.6(2)
C1 C5 C6 C7 0.7(3)
O1 C6 C7 C8 179.6(2)
C5 C6 C7 C8 -0.7(4)
C6 C7 C8 C9 0.6(4)
C7 C8 C9 C1 -0.4(4)
C7 C8 C9 C10 177.9(2)
C1 C9 C10 O2 -65.9(3)
C8 C9 C10 O2 115.8(3)
O2 C11 C12 O3 -72.1(3)
O3 C13 C14 C15 177.6(3)
O4 C13 C14 C15 -0.8(6)

loop_
_cod_related_entry_id
_cod_related_entry_database
_cod_related_entry_code
1 ChemSpider 21124035
